data_4082125
loop_
_publ_author_name
'Hohloch, Stephan'
'Suntrup, Lisa'
'Sarkar, Biprajit'

_publ_section_title
;
 Arene--Ruthenium(II) and &#x2212;Iridium(III) Complexes with
 &#x201C;Click&#x201D;-Based Pyridyl-triazoles, Bis-triazoles, and
 Chelating Abnormal Carbenes: Applications in Catalytic Transfer
 Hydrogenation of Nitrobenzene
;
_journal_issue 24
_journal_name_full Organometallics
_journal_page_first 7376
_journal_paper_doi 10.1021/om4009185
_journal_volume 32
_journal_year 2013
_chemical_formula_sum 'C30 H38 Cl3 F6 N4 P Ru'
_chemical_formula_weight 807.03
_chemical_name_systematic
;
 ?
;
_space_group_IT_number 19
_symmetry_cell_setting orthorhombic
_symmetry_space_group_name_Hall 'P 2ac 2ab'
_symmetry_space_group_name_H-M 'P 21 21 21'
_atom_sites_solution_hydrogens geom
_atom_sites_solution_primary direct
_atom_sites_solution_secondary difmap
_audit_creation_method SHELXL-97
_cell_angle_alpha 90.00
_cell_angle_beta 90.00
_cell_angle_gamma 90.00
_cell_formula_units_Z 4
_cell_length_a 9.9360(19)
_cell_length_b 16.588(3)
_cell_length_c 20.836(4)
_cell_measurement_reflns_used 10318
_cell_measurement_temperature 100(2)
_cell_measurement_theta_max 30
_cell_measurement_theta_min 1.5
_cell_volume 3434.2(11)
_computing_structure_refinement 'SHELXL-97 (Sheldrick, 2008)'
_diffrn_ambient_temperature 100(2)
_diffrn_measured_fraction_theta_full 0.989
_diffrn_measured_fraction_theta_max 0.989
_diffrn_measurement_device_type 'Bruker Smart AXS'
_diffrn_measurement_method 'omega scans'
_diffrn_radiation_monochromator graphite
_diffrn_radiation_source 'fine-focus sealed tube'
_diffrn_radiation_type MoK\a
_diffrn_radiation_wavelength 0.71073
_diffrn_reflns_av_R_equivalents 0.0342
_diffrn_reflns_av_sigmaI/netI 0.0242
_diffrn_reflns_limit_h_max 12
_diffrn_reflns_limit_h_min -14
_diffrn_reflns_limit_k_max 23
_diffrn_reflns_limit_k_min -20
_diffrn_reflns_limit_l_max 29
_diffrn_reflns_limit_l_min -29
_diffrn_reflns_number 53789
_diffrn_reflns_theta_full 30.53
_diffrn_reflns_theta_max 30.53
_diffrn_reflns_theta_min 1.57
_exptl_absorpt_coefficient_mu 0.797
_exptl_absorpt_correction_T_max 0.746
_exptl_absorpt_correction_T_min 0.627
_exptl_absorpt_correction_type multi-scan
_exptl_absorpt_process_details 'Blessing, 1995'
_exptl_crystal_colour yellow
_exptl_crystal_density_diffrn 1.561
_exptl_crystal_density_method 'not measured'
_exptl_crystal_description needle
_exptl_crystal_F_000 1640
_exptl_crystal_size_max 0.52
_exptl_crystal_size_mid 0.1
_exptl_crystal_size_min 0.1
_refine_diff_density_max 1.711
_refine_diff_density_min -0.551
_refine_diff_density_rms 0.083
_refine_ls_abs_structure_details 'Flack H D (1983), Acta Cryst. A39, 876-881'
_refine_ls_abs_structure_Flack -0.14(2)
_refine_ls_extinction_method none
_refine_ls_goodness_of_fit_ref 1.064
_refine_ls_hydrogen_treatment constr
_refine_ls_matrix_type full
_refine_ls_number_parameters 406
_refine_ls_number_reflns 10318
_refine_ls_number_restraints 0
_refine_ls_restrained_S_all 1.064
_refine_ls_R_factor_all 0.0384
_refine_ls_R_factor_gt 0.0319
_refine_ls_shift/su_max 0.003
_refine_ls_shift/su_mean 0.000
_refine_ls_structure_factor_coef Fsqd
_refine_ls_weighting_details 'calc w=1/[\s^2^(Fo^2^)+(0.0324P)^2^+4.0251P] where P=(Fo^2^+2Fc^2^)/3'
_refine_ls_weighting_scheme calc
_refine_ls_wR_factor_gt 0.0746
_refine_ls_wR_factor_ref 0.0794
_reflns_number_gt 9570
_reflns_number_total 10318
_reflns_threshold_expression >2\s(I)
_cod_data_source_file om4009185_si_002.cif
_cod_data_source_block sar212o
_cod_original_cell_volume 3434.1(12)
_cod_original_sg_symbol_H-M P2(1)2(1)2(1)
_cod_database_code 4082125

loop_
_symmetry_equiv_pos_as_xyz
'x, y, z'
'-x+1/2, -y, z+1/2'
'x+1/2, -y+1/2, -z'
'-x, y+1/2, -z+1/2'

loop_
_atom_site_label
_atom_site_type_symbol
_atom_site_fract_x
_atom_site_fract_y
_atom_site_fract_z
_atom_site_U_iso_or_equiv
_atom_site_adp_type
_atom_site_occupancy
_atom_site_symmetry_multiplicity
_atom_site_calc_flag
_atom_site_refinement_flags
Ru1 Ru 0.063498(19) 0.139543(11) 0.742845(7) 0.01682(4) Uani 1 1 d .
Cl1 Cl 0.04849(8) 0.25872(4) 0.67815(3) 0.02562(13) Uani 1 1 d .
P1 P -0.08826(7) -0.08179(4) 0.40275(3) 0.02473(14) Uani 1 1 d .
F6 F -0.21070(19) -0.04369(11) 0.36252(8) 0.0328(4) Uani 1 1 d .
F5 F -0.1938(3) -0.1367(2) 0.43913(15) 0.0783(10) Uani 1 1 d .
N5 N 0.2274(2) 0.05464(13) 0.57215(9) 0.0184(4) Uani 1 1 d .
F1 F -0.0673(3) -0.14907(14) 0.34980(12) 0.0616(6) Uani 1 1 d .
F3 F 0.0316(2) -0.11843(19) 0.44281(12) 0.0652(8) Uani 1 1 d .
N1 N 0.1282(2) 0.08728(14) 0.65797(9) 0.0192(4) Uani 1 1 d .
F2 F 0.0143(2) -0.02520(15) 0.36615(16) 0.0698(8) Uani 1 1 d .
C6 C 0.3751(3) 0.12534(15) 0.49868(11) 0.0193(5) Uani 1 1 d .
N3 N 0.2482(2) 0.08116(14) 0.63268(10) 0.0197(4) Uani 1 1 d .
F4 F -0.1099(2) -0.0118(2) 0.45398(14) 0.0806(11) Uani 1 1 d .
C9 C 0.5273(3) -0.01626(16) 0.48281(12) 0.0222(5) Uani 1 1 d .
H12 H 0.5784 -0.0626 0.4766 0.027 Uiso 1 1 calc R
C4 C -0.1074(2) 0.07609(15) 0.63596(11) 0.0169(4) Uani 1 1 d .
C17 C -0.2202(3) 0.05821(15) 0.59878(11) 0.0195(4) Uani 1 1 d .
H4 H -0.2108 0.0356 0.5582 0.023 Uiso 1 1 calc R
C8 C 0.5666(3) 0.05533(15) 0.45394(10) 0.0214(4) Uani 1 1 d .
H11 H 0.6447 0.0565 0.4294 0.026 Uiso 1 1 calc R
N2 N -0.1180(2) 0.10902(13) 0.69591(9) 0.0182(4) Uani 1 1 d .
C1 C 0.0947(2) 0.04446(15) 0.55933(11) 0.0186(5) Uani 1 1 d .
H1 H 0.0556 0.0267 0.5213 0.022 Uiso 1 1 calc R
C5 C 0.3406(2) 0.05266(15) 0.52897(10) 0.0177(4) Uani 1 1 d .
C14 C 0.3692(3) -0.09729(16) 0.55323(13) 0.0268(5) Uani 1 1 d .
H14 H 0.2801 -0.0877 0.5719 0.032 Uiso 1 1 calc R
C20 C -0.2419(3) 0.12422(16) 0.71902(12) 0.0219(5) Uani 1 1 d .
H7 H -0.2501 0.1463 0.7599 0.026 Uiso 1 1 calc R
C3 C 0.0311(2) 0.06628(14) 0.61526(11) 0.0180(5) Uani 1 1 d .
C19 C -0.3576(3) 0.10820(15) 0.68420(12) 0.0213(5) Uani 1 1 d .
H6 H -0.4419 0.1197 0.7013 0.026 Uiso 1 1 calc R
C10 C 0.4116(3) -0.01967(15) 0.52114(11) 0.0200(5) Uani 1 1 d .
C11 C 0.2889(3) 0.20053(17) 0.50245(13) 0.0239(5) Uani 1 1 d .
H17 H 0.2172 0.1910 0.5338 0.029 Uiso 1 1 calc R
C7 C 0.4915(3) 0.12480(16) 0.46113(11) 0.0214(5) Uani 1 1 d .
H10 H 0.5189 0.1719 0.4407 0.026 Uiso 1 1 calc R
C18 C -0.3462(3) 0.07480(15) 0.62357(12) 0.0214(5) Uani 1 1 d .
H5 H -0.4229 0.0636 0.5996 0.026 Uiso 1 1 calc R
C13 C 0.2233(3) 0.2157(2) 0.43685(15) 0.0331(6) Uani 1 1 d .
H19A H 0.1685 0.2633 0.4391 0.050 Uiso 1 1 calc R
H19B H 0.1683 0.1703 0.4254 0.050 Uiso 1 1 calc R
H19C H 0.2921 0.2230 0.4050 0.050 Uiso 1 1 calc R
C12 C 0.3694(3) 0.27428(19) 0.52415(18) 0.0359(7) Uani 1 1 d .
H18A H 0.3111 0.3204 0.5259 0.054 Uiso 1 1 calc R
H18B H 0.4409 0.2843 0.4942 0.054 Uiso 1 1 calc R
H18C H 0.4066 0.2644 0.5659 0.054 Uiso 1 1 calc R
C16 C 0.3536(6) -0.1650(2) 0.50538(19) 0.0582(12) Uani 1 1 d .
H15A H 0.2938 -0.1484 0.4717 0.087 Uiso 1 1 calc R
H15B H 0.3171 -0.2116 0.5266 0.087 Uiso 1 1 calc R
H15C H 0.4398 -0.1781 0.4875 0.087 Uiso 1 1 calc R
C15 C 0.4607(6) -0.1185(3) 0.6071(2) 0.0765(18) Uani 1 1 d .
H16A H 0.4310 -0.1679 0.6266 0.115 Uiso 1 1 calc R
H16B H 0.4596 -0.0761 0.6384 0.115 Uiso 1 1 calc R
H16C H 0.5505 -0.1253 0.5910 0.115 Uiso 1 1 calc R
C34 C -0.0178(3) 0.14715(17) 0.84090(10) 0.0228(5) Uani 1 1 d .
H31 H -0.1046 0.1562 0.8559 0.027 Uiso 1 1 calc R
C35 C 0.0256(3) 0.06664(16) 0.82759(11) 0.0221(5) Uani 1 1 d .
H30 H -0.0348 0.0243 0.8326 0.026 Uiso 1 1 calc R
C30 C 0.1578(3) 0.05012(17) 0.80705(11) 0.0241(5) Uani 1 1 d .
C33 C 0.0695(3) 0.21248(15) 0.83156(10) 0.0229(5) Uani 1 1 d .
C29 C 0.2034(4) -0.03437(19) 0.79295(15) 0.0347(7) Uani 1 1 d .
H25A H 0.2958 -0.0337 0.7796 0.052 Uiso 1 1 calc R
H25B H 0.1488 -0.0567 0.7593 0.052 Uiso 1 1 calc R
H25C H 0.1945 -0.0667 0.8309 0.052 Uiso 1 1 calc R
C36 C 0.0258(4) 0.29961(18) 0.83968(14) 0.0319(7) Uani 1 1 d .
H40 H 0.0670 0.3303 0.8046 0.038 Uiso 1 1 calc R
C38 C -0.1247(4) 0.3126(2) 0.83506(19) 0.0472(9) Uani 1 1 d .
H42A H -0.1445 0.3688 0.8406 0.071 Uiso 1 1 calc R
H42B H -0.1691 0.2820 0.8680 0.071 Uiso 1 1 calc R
H42C H -0.1559 0.2952 0.7937 0.071 Uiso 1 1 calc R
C37 C 0.0842(6) 0.3326(2) 0.90226(17) 0.0576(12) Uani 1 1 d .
H41A H 0.1796 0.3235 0.9031 0.086 Uiso 1 1 calc R
H41B H 0.0431 0.3056 0.9380 0.086 Uiso 1 1 calc R
H41C H 0.0665 0.3894 0.9050 0.086 Uiso 1 1 calc R
Cl10 Cl -0.19787(10) 0.08395(4) 0.24063(4) 0.04071(17) Uani 1 1 d .
Cl11 Cl -0.00527(11) 0.20259(6) 0.28689(5) 0.0510(2) Uani 1 1 d .
C100 C -0.1385(3) 0.1374(2) 0.30799(13) 0.0314(6) Uani 1 1 d .
H10A H -0.1076 0.0996 0.3403 0.038 Uiso 1 1 calc R
H10B H -0.2115 0.1687 0.3263 0.038 Uiso 1 1 calc R
C32 C 0.2043(3) 0.19569(17) 0.81019(11) 0.0237(5) Uani 1 1 d .
H60 H 0.2641 0.2381 0.8040 0.028 Uiso 1 1 calc R
C31 C 0.2468(3) 0.11691(17) 0.79867(11) 0.0238(5) Uani 1 1 d .
H61 H 0.3347 0.1077 0.7853 0.029 Uiso 1 1 calc R

loop_
_atom_site_aniso_label
_atom_site_aniso_U_11
_atom_site_aniso_U_22
_atom_site_aniso_U_33
_atom_site_aniso_U_23
_atom_site_aniso_U_13
_atom_site_aniso_U_12
Ru1 0.01637(8) 0.02433(8) 0.00977(6) 0.00111(6) -0.00029(6) -0.00340(7)
Cl1 0.0320(4) 0.0278(3) 0.0171(2) 0.00651(19) -0.0054(2) -0.0070(3)
P1 0.0230(4) 0.0303(3) 0.0208(3) -0.0028(2) 0.0004(2) 0.0031(3)
F6 0.0342(10) 0.0341(9) 0.0302(8) 0.0010(7) -0.0074(7) 0.0051(8)
F5 0.0460(14) 0.091(2) 0.098(2) 0.0687(18) 0.0198(14) 0.0116(15)
N5 0.0168(10) 0.0265(10) 0.0118(8) -0.0006(7) -0.0007(7) -0.0030(8)
F1 0.0681(16) 0.0500(12) 0.0668(14) -0.0294(11) -0.0130(13) 0.0217(13)
F3 0.0416(13) 0.103(2) 0.0509(13) 0.0090(13) -0.0138(10) 0.0288(13)
N1 0.0158(10) 0.0296(10) 0.0123(8) -0.0003(7) -0.0009(7) -0.0016(8)
F2 0.0399(13) 0.0500(13) 0.120(2) 0.0250(15) 0.0336(14) 0.0048(11)
C6 0.0161(11) 0.0269(13) 0.0148(9) 0.0023(8) 0.0011(8) 0.0023(9)
N3 0.0170(10) 0.0307(11) 0.0113(8) -0.0007(8) -0.0003(7) -0.0030(9)
F4 0.0446(14) 0.118(2) 0.0789(18) -0.0759(18) -0.0297(12) 0.0306(15)
C9 0.0225(13) 0.0256(12) 0.0186(10) -0.0062(9) 0.0013(8) 0.0012(9)
C4 0.0169(11) 0.0198(10) 0.0141(9) 0.0016(8) 0.0004(8) -0.0025(8)
C17 0.0174(12) 0.0232(11) 0.0178(10) -0.0003(8) -0.0009(9) -0.0037(9)
C8 0.0179(11) 0.0310(12) 0.0153(9) -0.0029(8) 0.0021(9) 0.0004(11)
N2 0.0194(10) 0.0228(9) 0.0124(8) 0.0003(7) 0.0016(7) -0.0011(8)
C1 0.0157(12) 0.0247(11) 0.0153(9) -0.0010(8) -0.0009(8) -0.0040(9)
C5 0.0154(11) 0.0266(11) 0.0112(9) -0.0012(8) 0.0017(8) -0.0001(9)
C14 0.0340(16) 0.0216(12) 0.0248(12) -0.0006(9) 0.0031(11) -0.0035(11)
C20 0.0217(12) 0.0275(13) 0.0164(9) 0.0019(9) 0.0024(9) -0.0002(9)
C3 0.0177(12) 0.0224(11) 0.0140(9) 0.0008(8) -0.0012(8) -0.0039(8)
C19 0.0181(13) 0.0227(11) 0.0232(11) 0.0015(9) 0.0022(9) -0.0020(9)
C10 0.0215(13) 0.0222(11) 0.0164(9) -0.0027(8) -0.0004(8) -0.0020(9)
C11 0.0192(13) 0.0275(12) 0.0251(12) 0.0050(10) 0.0048(9) 0.0048(10)
C7 0.0179(12) 0.0286(13) 0.0178(10) 0.0037(9) 0.0016(8) -0.0017(9)
C18 0.0198(13) 0.0214(11) 0.0231(11) 0.0004(9) -0.0018(9) -0.0035(10)
C13 0.0245(15) 0.0418(16) 0.0329(14) 0.0105(12) -0.0026(11) 0.0054(12)
C12 0.0310(17) 0.0289(15) 0.0479(18) -0.0051(13) 0.0036(14) 0.0053(12)
C16 0.098(4) 0.0328(17) 0.044(2) -0.0042(14) 0.001(2) -0.027(2)
C15 0.083(4) 0.070(3) 0.077(3) 0.048(2) -0.047(3) -0.038(3)
C34 0.0272(13) 0.0308(13) 0.0105(8) 0.0014(9) 0.0026(8) -0.0006(11)
C35 0.0294(14) 0.0248(11) 0.0120(9) 0.0034(8) -0.0005(8) -0.0063(10)
C30 0.0296(15) 0.0294(12) 0.0133(10) 0.0017(9) -0.0049(9) 0.0006(11)
C33 0.0321(14) 0.0254(11) 0.0111(8) -0.0004(7) -0.0007(10) -0.0012(11)
C29 0.0410(18) 0.0308(14) 0.0324(14) -0.0022(11) -0.0071(13) 0.0080(13)
C36 0.048(2) 0.0242(12) 0.0235(12) -0.0009(10) 0.0019(11) 0.0055(12)
C38 0.058(2) 0.0386(18) 0.0449(19) 0.0007(15) 0.0155(17) 0.0178(17)
C37 0.106(4) 0.0301(15) 0.0364(16) -0.0084(13) -0.013(2) 0.002(2)
Cl10 0.0618(5) 0.0268(3) 0.0335(3) -0.0051(3) -0.0051(4) 0.0001(3)
Cl11 0.0499(5) 0.0468(5) 0.0562(5) 0.0079(4) -0.0068(4) -0.0143(4)
C100 0.0371(16) 0.0302(13) 0.0269(12) -0.0031(12) -0.0024(10) 0.0011(13)
C32 0.0251(14) 0.0327(13) 0.0134(10) 0.0014(9) -0.0042(9) -0.0077(11)
C31 0.0198(13) 0.0369(14) 0.0147(10) 0.0019(9) -0.0028(9) -0.0017(10)

loop_
_atom_type_symbol
_atom_type_description
_atom_type_scat_dispersion_real
_atom_type_scat_dispersion_imag
_atom_type_scat_source
C C 0.0033 0.0016 'International Tables Vol C Tables 4.2.6.8 and 6.1.1.4'
H H 0.0000 0.0000 'International Tables Vol C Tables 4.2.6.8 and 6.1.1.4'
N N 0.0061 0.0033 'International Tables Vol C Tables 4.2.6.8 and 6.1.1.4'
F F 0.0171 0.0103 'International Tables Vol C Tables 4.2.6.8 and 6.1.1.4'
P P 0.1023 0.0942 'International Tables Vol C Tables 4.2.6.8 and 6.1.1.4'
Ru Ru -1.2594 0.8363 'International Tables Vol C Tables 4.2.6.8 and 6.1.1.4'
Cl Cl 0.1484 0.1585 'International Tables Vol C Tables 4.2.6.8 and 6.1.1.4'

loop_
_geom_angle_atom_site_label_1
_geom_angle_atom_site_label_2
_geom_angle_atom_site_label_3
_geom_angle
N1 Ru1 N2 76.67(8)
N1 Ru1 C35 120.97(9)
N2 Ru1 C35 95.44(9)
N1 Ru1 C32 121.79(10)
N2 Ru1 C32 160.72(9)
C35 Ru1 C32 80.02(10)
N1 Ru1 C31 97.09(9)
N2 Ru1 C31 155.93(9)
C35 Ru1 C31 67.52(10)
C32 Ru1 C31 37.09(11)
N1 Ru1 C34 158.50(10)
N2 Ru1 C34 97.48(9)
C35 Ru1 C34 38.17(10)
C32 Ru1 C34 67.36(10)
C31 Ru1 C34 79.75(10)
N1 Ru1 C30 95.99(9)
N2 Ru1 C30 118.82(9)
C35 Ru1 C30 37.52(11)
C32 Ru1 C30 68.03(11)
C31 Ru1 C30 37.88(10)
C34 Ru1 C30 68.38(10)
N1 Ru1 C33 159.17(10)
N2 Ru1 C33 122.77(10)
C35 Ru1 C33 68.27(9)
C32 Ru1 C33 38.17(11)
C31 Ru1 C33 68.14(11)
C34 Ru1 C33 37.06(10)
C30 Ru1 C33 81.34(10)
N1 Ru1 Cl1 83.36(6)
N2 Ru1 Cl1 83.35(6)
C35 Ru1 Cl1 154.82(7)
C32 Ru1 Cl1 92.83(7)
C31 Ru1 Cl1 119.41(7)
C34 Ru1 Cl1 116.87(8)
C30 Ru1 Cl1 157.18(8)
C33 Ru1 Cl1 91.18(7)
F3 P1 F2 89.85(15)
F3 P1 F5 91.44(14)
F2 P1 F5 178.52(14)
F3 P1 F1 89.88(14)
F2 P1 F1 89.87(16)
F5 P1 F1 90.86(18)
F3 P1 F4 91.63(15)
F2 P1 F4 88.69(18)
F5 P1 F4 90.5(2)
F1 P1 F4 177.91(17)
F3 P1 F6 179.35(14)
F2 P1 F6 90.17(13)
F5 P1 F6 88.54(12)
F1 P1 F6 90.76(12)
F4 P1 F6 87.73(12)
N3 N5 C1 111.9(2)
N3 N5 C5 118.1(2)
C1 N5 C5 129.3(2)
N3 N1 C3 111.3(2)
N3 N1 Ru1 131.26(16)
C3 N1 Ru1 116.51(17)
C7 C6 C5 116.7(2)
C7 C6 C11 120.2(2)
C5 C6 C11 123.1(2)
N1 N3 N5 105.19(19)
C8 C9 C10 120.8(2)
N2 C4 C17 122.0(2)
N2 C4 C3 112.9(2)
C17 C4 C3 125.0(2)
C18 C17 C4 118.6(2)
C7 C8 C9 121.0(2)
C20 N2 C4 118.2(2)
C20 N2 Ru1 124.76(16)
C4 N2 Ru1 116.90(17)
N5 C1 C3 104.3(2)
C10 C5 C6 124.1(2)
C10 C5 N5 119.0(2)
C6 C5 N5 116.9(2)
C15 C14 C16 112.7(3)
C15 C14 C10 111.4(3)
C16 C14 C10 111.7(2)
N2 C20 C19 122.4(2)
N1 C3 C1 107.2(2)
N1 C3 C4 116.7(2)
C1 C3 C4 135.9(2)
C18 C19 C20 119.1(2)
C9 C10 C5 116.4(2)
C9 C10 C14 121.0(2)
C5 C10 C14 122.5(2)
C6 C11 C12 112.2(2)
C6 C11 C13 109.2(2)
C12 C11 C13 110.7(3)
C8 C7 C6 120.9(2)
C17 C18 C19 119.7(2)
C33 C34 C35 120.6(2)
C33 C34 Ru1 71.84(13)
C35 C34 Ru1 69.87(13)
C30 C35 C34 121.4(2)
C30 C35 Ru1 72.52(14)
C34 C35 Ru1 71.95(13)
C35 C30 C31 117.6(2)
C35 C30 C29 121.5(3)
C31 C30 C29 120.9(3)
C35 C30 Ru1 69.95(15)
C31 C30 Ru1 70.56(15)
C29 C30 Ru1 129.55(18)
C34 C33 C32 118.0(2)
C34 C33 C36 122.9(3)
C32 C33 C36 119.0(3)
C34 C33 Ru1 71.10(13)
C32 C33 Ru1 70.15(14)
C36 C33 Ru1 127.34(17)
C38 C36 C33 114.3(3)
C38 C36 C37 112.2(3)
C33 C36 C37 109.1(3)
Cl10 C100 Cl11 111.17(16)
C31 C32 C33 121.1(2)
C31 C32 Ru1 71.60(15)
C33 C32 Ru1 71.68(14)
C32 C31 C30 121.3(3)
C32 C31 Ru1 71.31(16)
C30 C31 Ru1 71.56(15)

loop_
_geom_bond_atom_site_label_1
_geom_bond_atom_site_label_2
_geom_bond_distance
Ru1 N1 2.072(2)
Ru1 N2 2.113(2)
Ru1 C35 2.173(2)
Ru1 C32 2.190(3)
Ru1 C31 2.193(3)
Ru1 C34 2.201(2)
Ru1 C30 2.206(3)
Ru1 C33 2.210(2)
Ru1 Cl1 2.3974(7)
P1 F3 1.576(2)
P1 F2 1.581(2)
P1 F5 1.583(2)
P1 F1 1.583(2)
P1 F4 1.592(2)
P1 F6 1.6069(19)
N5 N3 1.352(3)
N5 C1 1.355(3)
N5 C5 1.441(3)
N1 N3 1.308(3)
N1 C3 1.358(3)
C6 C7 1.397(3)
C6 C5 1.403(3)
C6 C11 1.515(4)
C9 C8 1.387(4)
C9 C10 1.401(4)
C4 N2 1.367(3)
C4 C17 1.394(3)
C4 C3 1.451(3)
C17 C18 1.382(4)
C8 C7 1.381(4)
N2 C20 1.345(3)
C1 C3 1.374(3)
C5 C10 1.401(3)
C14 C15 1.486(5)
C14 C16 1.510(4)
C14 C10 1.511(4)
C20 C19 1.386(4)
C19 C18 1.384(4)
C11 C12 1.530(4)
C11 C13 1.535(4)
C34 C33 1.402(4)
C34 C35 1.430(4)
C35 C30 1.409(4)
C30 C31 1.428(4)
C30 C29 1.502(4)
C33 C32 1.439(4)
C33 C36 1.519(4)
C36 C38 1.514(5)
C36 C37 1.528(5)
Cl10 C100 1.762(3)
Cl11 C100 1.764(3)
C32 C31 1.394(4)
